data_4321264
loop_
_publ_author_name
'Catalina Ruiz-P\'erez'
'Mar\'ia Hern\'andez-Molina'
'Pablo Lorenzo-Luis'
'Francesc Lloret'
'Juan Cano'
'Miguel Julve'

_publ_section_title
;
 Magnetic Coupling through the Carbon Skeleton of Malonate in Two
 Polymorphs of {[Cu(bpy)(H2O)][Cu(bpy)(mal)(H2O)]}(ClO4)2 (H2mal = Malonic
 Acid; bpy = 2,2'-Bipyridine)
;
_journal_name_full 'Inorganic Chemistry'
_journal_page_first 3845
_journal_page_last 3852
_journal_paper_doi 10.1021/ic000314n
_journal_volume 39
_journal_year 2000
_chemical_formula_sum 'C23 H22 Cl2 Cu2 N4 O14'
_chemical_formula_weight 776.1
_chemical_name_systematic
; 
 ? 
;
_space_group_IT_number 29
_symmetry_cell_setting orthorhombic
_symmetry_space_group_name_Hall 'P -2a -2ab'
_symmetry_space_group_name_H-M 'P b 21 a'
_atom_sites_solution_hydrogens geom
_atom_sites_solution_primary direct
_atom_sites_solution_secondary difmap
_cell_angle_alpha 90.00
_cell_angle_beta 90.00
_cell_angle_gamma 90.00
_cell_formula_units_Z 4
_cell_length_a 23.700(5)
_cell_length_b 25.162(5)
_cell_length_c 9.693(5)
_cell_measurement_temperature 293(2)
_cell_volume 5780(3)
_diffrn_ambient_temperature 293(2)
_diffrn_radiation_monochromator graphite
_diffrn_radiation_source 'fine-focus sealed tube'
_diffrn_radiation_type CuK\a
_diffrn_radiation_wavelength 1.54179
_diffrn_reflns_av_R_equivalents 0.0000
_diffrn_reflns_av_sigmaI/netI 0.0195
_diffrn_reflns_limit_h_max 28
_diffrn_reflns_limit_h_min 0
_diffrn_reflns_limit_k_max 30
_diffrn_reflns_limit_k_min -30
_diffrn_reflns_limit_l_max 11
_diffrn_reflns_limit_l_min 0
_diffrn_reflns_number 9045
_diffrn_reflns_theta_max 70.02
_diffrn_reflns_theta_min 3.51
_exptl_absorpt_coefficient_mu 4.215
_exptl_crystal_density_diffrn 1.798
_refine_diff_density_max 0.614
_refine_diff_density_min -0.532
_refine_diff_density_rms 0.122
_refine_ls_abs_structure_details 'Flack H D (1983), Acta Cryst. A39, 876-881'
_refine_ls_abs_structure_Flack 0.36(3)
_refine_ls_extinction_coef 0.0038(2)
_refine_ls_extinction_expression Fc^*^=kFc[1+0.001xFc^2^\l^3^/sin(2\q)]^-1/4^
_refine_ls_extinction_method SHELXL
_refine_ls_goodness_of_fit_all 1.255
_refine_ls_goodness_of_fit_obs 1.034
_refine_ls_matrix_type full
_refine_ls_number_parameters 813
_refine_ls_number_reflns 8413
_refine_ls_number_restraints 85
_refine_ls_restrained_S_all 1.366
_refine_ls_restrained_S_obs 1.036
_refine_ls_R_factor_all 0.0693
_refine_ls_R_factor_obs 0.0453
_refine_ls_shift/esd_max 0.013
_refine_ls_shift/esd_mean 0.001
_refine_ls_structure_factor_coef Fsqd
_refine_ls_weighting_details 'w=1/[\s^2^(Fo^2^)+(0.0669P)^2^+14.6387P] where P=(Fo^2^+2Fc^2^)/3'
_refine_ls_weighting_scheme calc
_refine_ls_wR_factor_all 0.2153
_refine_ls_wR_factor_obs 0.1264
_reflns_number_observed 7364
_reflns_number_total 9045
_reflns_observed_criterion >2sigma(I)
_cod_data_source_file ic000314n_2.cif
_cod_data_source_block Compound2
_cod_depositor_comments
;
The following automatic conversions were performed:

'_refine_ls_weighting_scheme' value 'calc
w=1/[\s^2^(Fo^2^)+(0.0669P)^2^+14.6387P] where P=(Fo^2^+2Fc^2^)/3'
was changed to 'calc'. New tag '_refine_ls_weighting_details' was
created. The value of the new tag was set to
'w=1/[\s^2^(Fo^2^)+(0.0669P)^2^+14.6387P] where P=(Fo^2^+2Fc^2^)/3'.

Automatic conversion script
Id: cif_fix_values 3143 2015-03-26 13:38:13Z robertas 
;
_cod_original_cell_volume 5780.3(34)
_cod_database_code 4321264

loop_
_symmetry_equiv_pos_as_xyz
'x, y, z'
'-x, y+1/2, -z'
'-x+1/2, y+1/2, z'
'x+1/2, y, -z'

loop_
_atom_site_aniso_label
_atom_site_aniso_U_11
_atom_site_aniso_U_22
_atom_site_aniso_U_33
_atom_site_aniso_U_23
_atom_site_aniso_U_13
_atom_site_aniso_U_12
Cu1 0.0447(6) 0.0363(5) 0.0536(7) 0.0006(5) -0.0012(5) -0.0047(4)
Cu2 0.0327(8) 0.0515(9) 0.0666(12) 0.0108(5) -0.0010(5) -0.0016(7)
Cu3 0.0422(6) 0.0370(5) 0.0537(7) 0.0021(5) -0.0002(5) -0.0036(4)
Cu4 0.0364(8) 0.0492(8) 0.0628(11) -0.0085(5) 0.0019(5) -0.0033(7)
N11 0.043(4) 0.045(3) 0.063(5) 0.000(3) -0.004(3) -0.002(3)
N12 0.059(4) 0.050(4) 0.058(4) 0.002(3) -0.001(4) -0.005(3)
C11 0.066(7) 0.064(7) 0.055(6) -0.013(5) 0.000(4) -0.004(6)
C12 0.075(7) 0.071(7) 0.078(7) -0.018(6) 0.007(6) -0.007(5)
C13 0.063(7) 0.061(6) 0.096(8) -0.030(7) -0.001(7) -0.004(5)
C14 0.056(6) 0.047(5) 0.090(7) -0.010(5) -0.002(5) -0.012(4)
C15 0.047(4) 0.046(4) 0.060(5) 0.001(4) 0.001(4) -0.001(3)
C16 0.042(4) 0.034(4) 0.081(6) 0.003(4) -0.013(4) -0.005(3)
C17 0.052(6) 0.061(6) 0.109(10) 0.006(6) 0.001(6) -0.021(5)
C18 0.065(7) 0.055(6) 0.100(8) 0.020(7) 0.001(7) -0.013(5)
C19 0.082(8) 0.099(8) 0.070(7) 0.022(7) 0.010(6) -0.024(7)
C10 0.078(8) 0.057(6) 0.075(6) 0.006(5) 0.018(6) -0.017(6)
N21 0.048(4) 0.046(4) 0.072(5) -0.001(4) -0.008(4) 0.000(3)
N22 0.045(4) 0.061(4) 0.060(4) -0.005(4) 0.001(3) -0.007(3)
C21 0.052(5) 0.062(5) 0.070(6) 0.002(5) -0.012(5) -0.003(4)
C22 0.072(7) 0.065(6) 0.082(7) 0.005(5) -0.015(6) 0.018(5)
C23 0.053(5) 0.079(7) 0.094(8) -0.003(6) -0.021(6) 0.016(5)
C24 0.032(4) 0.081(6) 0.095(8) -0.014(6) -0.013(5) 0.009(4)
C25 0.037(5) 0.052(5) 0.073(6) -0.013(5) -0.003(5) -0.010(4)
C26 0.039(4) 0.058(5) 0.080(7) -0.009(5) 0.004(4) -0.006(4)
C27 0.039(5) 0.074(6) 0.111(9) 0.007(6) 0.010(5) -0.005(4)
C28 0.058(6) 0.081(7) 0.103(9) 0.005(7) 0.011(6) -0.017(6)
C29 0.055(6) 0.082(7) 0.079(7) 0.023(6) 0.006(5) -0.018(5)
C20 0.054(5) 0.072(6) 0.085(7) 0.019(6) -0.005(5) -0.010(5)
N31 0.051(4) 0.049(4) 0.059(4) 0.002(3) -0.007(4) -0.009(3)
N32 0.052(4) 0.037(3) 0.059(4) 0.006(3) 0.000(3) -0.007(3)
C31 0.085(9) 0.069(7) 0.066(6) 0.003(6) -0.005(6) -0.037(6)
C32 0.091(9) 0.090(8) 0.073(7) -0.007(7) -0.023(6) -0.030(7)
C33 0.081(9) 0.086(9) 0.097(9) -0.009(9) -0.004(8) -0.044(7)
C34 0.074(7) 0.048(5) 0.087(8) -0.009(5) -0.008(6) -0.020(5)
C35 0.050(5) 0.056(5) 0.062(5) -0.001(4) -0.002(4) -0.011(4)
C36 0.051(5) 0.048(4) 0.065(5) 0.011(4) 0.006(4) -0.002(4)
C37 0.061(6) 0.041(4) 0.107(9) 0.021(5) 0.003(6) 0.002(4)
C38 0.083(9) 0.063(7) 0.102(9) 0.036(8) 0.011(8) 0.000(6)
C39 0.081(7) 0.075(7) 0.074(7) 0.031(6) 0.000(6) 0.005(5)
C30 0.053(6) 0.057(6) 0.067(7) 0.011(5) 0.001(4) -0.004(5)
N41 0.041(4) 0.052(4) 0.065(4) 0.004(4) 0.008(3) -0.002(3)
N42 0.040(3) 0.048(3) 0.062(4) -0.005(3) -0.003(3) -0.001(3)
C41 0.050(5) 0.049(4) 0.071(6) -0.005(4) 0.014(4) -0.004(4)
C42 0.067(7) 0.060(6) 0.087(7) -0.005(5) 0.023(6) 0.004(5)
C43 0.065(7) 0.067(6) 0.099(9) 0.005(6) 0.019(6) 0.020(5)
C44 0.052(5) 0.074(6) 0.089(7) 0.015(6) 0.008(5) 0.007(5)
C45 0.037(4) 0.053(5) 0.065(5) 0.002(5) 0.000(4) 0.006(4)
C46 0.038(4) 0.056(5) 0.066(6) 0.011(4) 0.002(4) -0.002(3)
C47 0.041(5) 0.089(7) 0.083(7) 0.013(6) 0.004(5) -0.005(5)
C48 0.049(5) 0.082(7) 0.096(8) -0.015(7) -0.023(6) -0.012(5)
C49 0.061(6) 0.083(7) 0.075(7) -0.008(6) -0.010(5) -0.009(5)
C40 0.041(4) 0.075(6) 0.077(6) -0.005(5) -0.007(4) 0.000(4)
O1 0.043(3) 0.039(3) 0.058(3) 0.004(3) -0.002(3) 0.001(2)
O2 0.032(3) 0.050(3) 0.076(4) 0.012(3) 0.003(3) -0.006(2)
O3 0.042(3) 0.043(3) 0.064(3) 0.010(3) -0.002(3) -0.009(2)
O4 0.044(3) 0.059(3) 0.078(4) 0.024(3) -0.009(3) -0.008(3)
C1 0.045(4) 0.047(4) 0.041(4) -0.001(3) -0.002(3) 0.003(3)
C2 0.044(5) 0.038(4) 0.058(5) 0.009(4) -0.002(4) -0.013(3)
C3 0.033(4) 0.045(4) 0.049(5) -0.003(4) 0.000(4) -0.001(3)
O7 0.043(3) 0.062(4) 0.076(4) -0.022(3) 0.010(3) -0.006(3)
O8 0.046(3) 0.042(3) 0.064(4) -0.009(3) 0.001(3) -0.009(2)
O5 0.034(3) 0.050(3) 0.072(4) -0.007(3) 0.002(3) -0.006(2)
O6 0.044(3) 0.047(3) 0.050(3) -0.008(3) 0.002(2) 0.002(2)
C6 0.052(5) 0.039(4) 0.057(5) 0.003(4) -0.004(4) -0.005(3)
C5 0.040(4) 0.038(4) 0.064(5) -0.006(4) 0.004(4) -0.005(3)
C4 0.045(4) 0.041(4) 0.043(4) -0.001(3) -0.003(3) -0.011(3)
O1W 0.063(4) 0.052(3) 0.080(4) 0.011(3) -0.014(3) 0.001(3)
O3W 0.050(3) 0.055(3) 0.072(4) -0.012(3) 0.008(3) 0.000(3)
O2W 0.060(4) 0.064(4) 0.076(4) -0.005(4) 0.002(3) 0.000(3)
O4W 0.069(4) 0.071(4) 0.082(5) 0.010(4) 0.007(4) 0.005(3)
Cl1A 0.0522(11) 0.0553(11) 0.0718(13) 0.0079(11) 0.0052(10) 0.0068(9)
Cl1B 0.0549(12) 0.0588(12) 0.0717(14) 0.0061(11) -0.0003(11) 0.0015(9)
Cl1C 0.062(2) 0.0634(14) 0.088(2) 0.0207(14) 0.002(2) 0.0003(12)
Cl1D 0.0625(15) 0.0492(11) 0.083(2) 0.0036(12) -0.0036(13) -0.0006(10)
O1A 0.070(4) 0.097(5) 0.077(5) 0.022(4) -0.010(4) 0.013(4)
O2A 0.043(4) 0.328(21) 0.150(10) 0.091(12) 0.013(6) 0.015(8)
O3A 0.195(14) 0.150(11) 0.180(12) 0.102(10) -0.053(10) -0.067(10)
O4A 0.242(15) 0.226(15) 0.110(8) -0.085(10) -0.069(9) 0.164(13)
O1B 0.172(10) 0.059(4) 0.095(6) -0.001(4) -0.002(6) -0.011(5)
O2B 0.079(5) 0.087(5) 0.083(5) 0.027(4) 0.002(4) 0.008(4)
O3B 0.042(4) 0.204(12) 0.157(10) 0.067(9) -0.002(5) -0.008(6)
O4B 0.064(4) 0.146(9) 0.099(6) -0.045(6) -0.003(4) 0.000(5)
O1C 0.122(9) 0.086(6) 0.127(8) 0.004(6) 0.010(7) -0.035(6)
O2C 0.110(7) 0.089(6) 0.101(7) 0.026(5) 0.038(6) 0.019(5)
O3C 0.210(13) 0.088(6) 0.101(7) -0.034(6) -0.009(8) -0.040(7)
O4C 0.106(8) 0.180(14) 0.258(18) 0.125(14) -0.008(11) 0.042(8)
O1D 0.115(7) 0.088(6) 0.100(6) -0.027(5) 0.020(6) -0.032(5)
O2D 0.092(6) 0.081(5) 0.145(8) -0.009(6) -0.026(6) 0.039(4)
O3D 0.123(8) 0.113(7) 0.107(7) 0.057(6) 0.009(6) -0.017(6)
O4D 0.059(4) 0.070(5) 0.137(8) 0.015(5) -0.010(4) -0.019(4)

loop_
_atom_site_label
_atom_site_type_symbol
_atom_site_fract_x
_atom_site_fract_y
_atom_site_fract_z
_atom_site_U_iso_or_equiv
_atom_site_thermal_displace_type
_atom_site_occupancy
_atom_site_calc_flag
_atom_site_refinement_flags
_atom_site_disorder_group
Cu1 Cu 0.38431(5) 0.34466(5) 0.71760(12) 0.0449(3) Uani 1 d . .
Cu2 Cu 0.47944(6) 0.22817(6) 0.99713(13) 0.0503(5) Uani 1 d . .
Cu3 Cu 0.36508(5) 0.08227(5) 1.21687(12) 0.0443(3) Uani 1 d . .
Cu4 Cu 0.27181(6) 0.19883(6) 1.49822(13) 0.0495(4) Uani 1 d . .
N11 N 0.3928(3) 0.4016(3) 0.8581(8) 0.050(2) Uani 1 d . .
N12 N 0.4316(3) 0.3948(3) 0.6099(8) 0.056(2) Uani 1 d . .
C11 C 0.3737(6) 0.4005(6) 0.9863(11) 0.062(3) Uani 1 d . .
H11 H 0.3537(6) 0.3709(6) 1.0160(11) 0.074 Uiso 1 calc R .
C12 C 0.3824(5) 0.4425(5) 1.0790(13) 0.074(3) Uani 1 d . .
H12 H 0.3680(5) 0.4412(5) 1.1681(13) 0.089 Uiso 1 calc R .
C13 C 0.4127(5) 0.4852(5) 1.0343(16) 0.073(3) Uani 1 d . .
H13 H 0.4197(5) 0.5136(5) 1.0934(16) 0.088 Uiso 1 calc R .
C14 C 0.4328(4) 0.4861(4) 0.9025(13) 0.065(3) Uani 1 d . .
H14 H 0.4532(4) 0.5153(4) 0.8714(13) 0.078 Uiso 1 calc R .
C15 C 0.4231(4) 0.4445(3) 0.8165(9) 0.051(2) Uani 1 d . .
C16 C 0.4438(3) 0.4406(3) 0.6720(11) 0.052(2) Uani 1 d . .
C17 C 0.4717(4) 0.4809(4) 0.6054(15) 0.074(3) Uani 1 d . .
H17 H 0.4809(4) 0.5119(4) 0.6526(15) 0.089 Uiso 1 calc R .
C18 C 0.4861(5) 0.4754(5) 0.4694(16) 0.073(3) Uani 1 d . .
H18 H 0.5037(5) 0.5030(5) 0.4223(16) 0.088 Uiso 1 calc R .
C19 C 0.4738(5) 0.4275(5) 0.4022(13) 0.084(3) Uani 1 d . .
H19 H 0.4833(5) 0.4224(5) 0.3101(13) 0.101 Uiso 1 calc R .
C10 C 0.4470(6) 0.3879(5) 0.4774(13) 0.070(3) Uani 1 d . .
H10 H 0.4393(6) 0.3556(5) 0.4348(13) 0.084 Uiso 1 calc R .
N21 N 0.5427(3) 0.1898(3) 1.0855(9) 0.055(2) Uani 1 d . .
N22 N 0.5423(3) 0.2625(3) 0.8962(8) 0.056(2) Uani 1 d . .
C21 C 0.5382(4) 0.1530(4) 1.1841(11) 0.061(2) Uani 1 d . .
H21 H 0.5023(4) 0.1448(4) 1.2167(11) 0.074 Uiso 1 calc R .
C22 C 0.5823(5) 0.1270(5) 1.2392(13) 0.073(3) Uani 1 d . .
H22 H 0.5771(5) 0.1013(5) 1.3069(13) 0.088 Uiso 1 calc R .
C23 C 0.6372(5) 0.1400(5) 1.1910(13) 0.075(3) Uani 1 d . .
H23 H 0.6690(5) 0.1229(5) 1.2255(13) 0.090 Uiso 1 calc R .
C24 C 0.6418(4) 0.1790(4) 1.0910(12) 0.069(3) Uani 1 d . .
H24 H 0.6772(4) 0.1886(4) 1.0579(12) 0.083 Uiso 1 calc R .
C25 C 0.5937(4) 0.2040(4) 1.0396(12) 0.054(2) Uani 1 d . .
C26 C 0.5940(4) 0.2451(4) 0.9361(11) 0.059(2) Uani 1 d . .
C27 C 0.6414(4) 0.2662(4) 0.8705(14) 0.075(3) Uani 1 d . .
H27 H 0.6771(4) 0.2545(4) 0.8966(14) 0.090 Uiso 1 calc R .
C28 C 0.6366(5) 0.3034(5) 0.7694(14) 0.081(3) Uani 1 d . .
H28 H 0.6685(5) 0.3164(5) 0.7249(14) 0.097 Uiso 1 calc R .
C29 C 0.5830(4) 0.3216(5) 0.7335(12) 0.072(3) Uani 1 d . .
H29 H 0.5781(4) 0.3487(5) 0.6693(12) 0.086 Uiso 1 calc R .
C20 C 0.5373(4) 0.2974(4) 0.7982(12) 0.070(3) Uani 1 d . .
H20 H 0.5012(4) 0.3067(4) 0.7696(12) 0.084 Uiso 1 calc R .
N31 N 0.3160(3) 0.0329(3) 1.1069(8) 0.053(2) Uani 1 d . .
N32 N 0.3568(3) 0.0233(3) 1.3535(8) 0.049(2) Uani 1 d . .
C31 C 0.3003(6) 0.0409(6) 0.9787(12) 0.073(3) Uani 1 d . .
H31 H 0.3078(6) 0.0736(6) 0.9378(12) 0.088 Uiso 1 calc R .
C32 C 0.2730(5) 0.0021(5) 0.9022(13) 0.085(4) Uani 1 d . .
H32 H 0.2630(5) 0.0080(5) 0.8107(13) 0.102 Uiso 1 calc R .
C33 C 0.2612(6) -0.0448(6) 0.9660(17) 0.088(4) Uani 1 d . .
H33 H 0.2420(6) -0.0713(6) 0.9185(17) 0.105 Uiso 1 calc R .
C34 C 0.2774(5) -0.0530(4) 1.0984(13) 0.069(3) Uani 1 d . .
H34 H 0.2698(5) -0.0851(4) 1.1422(13) 0.083 Uiso 1 calc R .
C35 C 0.3050(4) -0.0137(4) 1.1659(10) 0.056(2) Uani 1 d . .
C36 C 0.3252(4) -0.0180(3) 1.3096(10) 0.054(2) Uani 1 d . .
C37 C 0.3144(5) -0.0601(4) 1.3952(14) 0.070(3) Uani 1 d . .
H37 H 0.2935(5) -0.0888(4) 1.3632(14) 0.084 Uiso 1 calc R .
C38 C 0.3346(6) -0.0599(5) 1.5298(17) 0.082(4) Uani 1 d . .
H38 H 0.3267(6) -0.0878(5) 1.5899(17) 0.099 Uiso 1 calc R .
C39 C 0.3669(5) -0.0171(5) 1.5711(13) 0.077(3) Uani 1 d . .
H39 H 0.3819(5) -0.0160(5) 1.6597(13) 0.092 Uiso 1 calc R .
C30 C 0.3765(5) 0.0233(5) 1.4821(12) 0.059(3) Uani 1 d . .
H30 H 0.3977(5) 0.0522(5) 1.5118(12) 0.071 Uiso 1 calc R .
N41 N 0.2085(3) 0.2371(3) 1.5881(8) 0.053(2) Uani 1 d . .
N42 N 0.2085(3) 0.1666(3) 1.3951(8) 0.050(2) Uani 1 d . .
C41 C 0.2146(4) 0.2743(3) 1.6846(10) 0.056(2) Uani 1 d . .
H41 H 0.2506(4) 0.2831(3) 1.7152(10) 0.068 Uiso 1 calc R .
C42 C 0.1679(5) 0.3005(4) 1.7405(12) 0.071(3) Uani 1 d . .
H42 H 0.1725(5) 0.3250(4) 1.8113(12) 0.085 Uiso 1 calc R .
C43 C 0.1175(5) 0.2900(5) 1.6918(14) 0.077(3) Uani 1 d . .
H43 H 0.0865(5) 0.3084(5) 1.7265(14) 0.093 Uiso 1 calc R .
C44 C 0.1091(5) 0.2518(4) 1.5889(12) 0.072(3) Uani 1 d . .
H44 H 0.0733(5) 0.2443(4) 1.5552(12) 0.086 Uiso 1 calc R .
C45 C 0.1575(4) 0.2249(4) 1.5381(11) 0.052(2) Uani 1 d . .
C46 C 0.1570(3) 0.1833(4) 1.4304(10) 0.053(2) Uani 1 d . .
C47 C 0.1089(4) 0.1641(5) 1.3683(12) 0.071(3) Uani 1 d . .
H47 H 0.0735(4) 0.1764(5) 1.3944(12) 0.085 Uiso 1 calc R .
C48 C 0.1145(5) 0.1268(5) 1.2678(13) 0.075(3) Uani 1 d . .
H48 H 0.0827(5) 0.1118(5) 1.2273(13) 0.091 Uiso 1 calc R .
C49 C 0.1681(5) 0.1113(5) 1.2262(12) 0.073(3) Uani 1 d . .
H49 H 0.1727(5) 0.0880(5) 1.1526(12) 0.088 Uiso 1 calc R .
C40 C 0.2133(4) 0.1306(4) 1.2941(11) 0.064(2) Uani 1 d . .
H40 H 0.2491(4) 0.1184(4) 1.2700(11) 0.077 Uiso 1 calc R .
O1 O 0.3415(2) 0.2970(2) 0.8395(6) 0.0467(12) Uani 1 d . .
O2 O 0.4246(2) 0.2715(2) 0.9078(7) 0.0526(14) Uani 1 d . .
O3 O 0.3429(2) 0.1406(2) 1.0940(6) 0.0495(13) Uani 1 d . .
O4 O 0.4238(2) 0.1829(2) 1.0808(7) 0.060(2) Uani 1 d . .
C1 C 0.3719(3) 0.2642(3) 0.8990(8) 0.044(2) Uani 1 d . .
C2 C 0.3418(4) 0.2165(3) 0.9566(10) 0.047(2) Uani 1 d . .
H2A H 0.3279(4) 0.1960(3) 0.8789(10) 0.056 Uiso 1 calc R .
H2B H 0.3090(4) 0.2294(3) 1.0062(10) 0.056 Uiso 1 calc R .
C3 C 0.3722(3) 0.1784(3) 1.0508(10) 0.042(2) Uani 1 d . .
O7 O 0.3277(3) 0.2425(3) 1.5834(7) 0.061(2) Uani 1 d . .
O8 O 0.4077(2) 0.2861(2) 1.5925(6) 0.0503(13) Uani 1 d . .
O5 O 0.3266(2) 0.1562(2) 1.4071(7) 0.0520(14) Uani 1 d . .
O6 O 0.4095(2) 0.1293(2) 1.3372(6) 0.0469(13) Uani 1 d . .
C6 C 0.3789(4) 0.2474(3) 1.5495(10) 0.050(2) Uani 1 d . .
C5 C 0.4095(4) 0.2096(3) 1.4610(11) 0.047(2) Uani 1 d . .
H5A H 0.4414(4) 0.1965(3) 1.5138(11) 0.057 Uiso 1 calc R .
H5B H 0.4249(4) 0.2297(3) 1.3843(11) 0.057 Uiso 1 calc R .
C4 C 0.3797(3) 0.1615(3) 1.4006(8) 0.043(2) Uani 1 d . .
O1W O 0.3036(3) 0.3713(2) 0.6211(7) 0.065(2) Uani 1 d . .
O3W O 0.4432(3) 0.0513(2) 1.1145(7) 0.059(2) Uani 1 d . .
O2W O 0.4748(3) 0.2955(3) 1.1865(8) 0.067(2) Uani 1 d . .
O4W O 0.2770(3) 0.1287(3) 1.6815(8) 0.074(2) Uani 1 d . .
Cl1A Cl 0.29713(9) 0.30721(9) 0.2512(3) 0.0598(5) Uani 1 d D .
Cl1B Cl 0.95686(10) 0.11866(9) 0.2438(3) 0.0618(6) Uani 1 d D .
Cl1C Cl 0.56463(12) 0.41715(10) 0.0379(4) 0.0709(7) Uani 1 d D .
Cl1D Cl 0.68573(13) 0.01666(9) 0.4752(3) 0.0647(7) Uani 1 d D .
O1A O 0.2734(3) 0.3217(3) 0.1240(8) 0.081(2) Uani 1 d D .
O2A O 0.3537(3) 0.3037(7) 0.2520(13) 0.173(7) Uani 1 d D .
O3A O 0.2779(6) 0.2552(5) 0.2770(14) 0.175(7) Uani 1 d D .
O4A O 0.2762(6) 0.3379(6) 0.3562(11) 0.192(8) Uani 1 d D .
O1B O 0.9707(5) 0.1733(3) 0.2319(10) 0.109(3) Uani 1 d D .
O2B O 0.9770(3) 0.1004(3) 0.3719(8) 0.083(2) Uani 1 d D .
O3B O 0.8984(3) 0.1121(5) 0.2338(12) 0.134(5) Uani 1 d D .
O4B O 0.9852(3) 0.0923(4) 0.1351(9) 0.103(3) Uani 1 d D .
O1C O 0.5155(4) 0.3871(4) 0.0453(12) 0.111(3) Uani 1 d D .
O2C O 0.5710(4) 0.4375(4) -0.0957(9) 0.100(3) Uani 1 d D .
O3C O 0.5588(6) 0.4620(4) 0.1261(10) 0.133(4) Uani 1 d D .
O4C O 0.6098(5) 0.3870(5) 0.0740(16) 0.181(7) Uani 1 d D .
O1D O 0.6873(4) -0.0178(3) 0.3621(10) 0.101(3) Uani 1 d D .
O2D O 0.6431(4) 0.0546(4) 0.4620(11) 0.106(3) Uani 1 d D .
O3D O 0.6784(5) -0.0126(4) 0.5965(10) 0.114(4) Uani 1 d D .
O4D O 0.7392(4) 0.0430(4) 0.4840(10) 0.089(3) Uani 1 d D .

loop_
_atom_type_symbol
_atom_type_description
_atom_type_scat_dispersion_real
_atom_type_scat_dispersion_imag
_atom_type_scat_source
C C 0.0181 0.0091 'International Tables Vol C Tables 4.2.6.8 and 6.1.1.4'
H H 0.0000 0.0000 'International Tables Vol C Tables 4.2.6.8 and 6.1.1.4'
O O 0.0492 0.0322 'International Tables Vol C Tables 4.2.6.8 and 6.1.1.4'
Cl Cl 0.3639 0.7018 'International Tables Vol C Tables 4.2.6.8 and 6.1.1.4'
Cu Cu -1.9646 0.5888 'International Tables Vol C Tables 4.2.6.8 and 6.1.1.4'
N N 0.0311 0.0180 'International Tables Vol C Tables 4.2.6.8 and 6.1.1.4'

loop_
_geom_angle_atom_site_label_1
_geom_angle_atom_site_label_2
_geom_angle_atom_site_label_3
_geom_angle
_geom_angle_site_symmetry_1
_geom_angle_site_symmetry_3
_geom_angle_publ_flag
O1 Cu1 N12 174.7(3) . . ?
O1 Cu1 N11 94.6(3) . . ?
N12 Cu1 N11 81.1(3) . . ?
O1 Cu1 O8 93.3(2) . 1_554 ?
N12 Cu1 O8 89.6(3) . 1_554 ?
N11 Cu1 O8 157.6(3) . 1_554 ?
O1 Cu1 O1W 89.6(2) . . ?
N12 Cu1 O1W 94.2(3) . . ?
N11 Cu1 O1W 99.0(3) . . ?
O8 Cu1 O1W 101.9(2) 1_554 . ?
O2 Cu2 O4 93.6(2) . . ?
O2 Cu2 N22 92.2(3) . . ?
O4 Cu2 N22 169.4(3) . . ?
O2 Cu2 N21 173.4(3) . . ?
O4 Cu2 N21 92.7(3) . . ?
N22 Cu2 N21 81.8(3) . . ?
O3 Cu3 O6 93.1(2) . . ?
O3 Cu3 N32 158.6(3) . . ?
O6 Cu3 N32 96.1(3) . . ?
O3 Cu3 N31 89.1(3) . . ?
O6 Cu3 N31 175.5(3) . . ?
N32 Cu3 N31 80.5(3) . . ?
O3 Cu3 O3W 102.3(2) . . ?
O6 Cu3 O3W 91.7(2) . . ?
N32 Cu3 O3W 96.7(3) . . ?
N31 Cu3 O3W 91.6(3) . . ?
O5 Cu4 O7 93.0(2) . . ?
O5 Cu4 N41 173.7(3) . . ?
O7 Cu4 N41 93.1(3) . . ?
O5 Cu4 N42 93.0(3) . . ?
O7 Cu4 N42 168.9(3) . . ?
N41 Cu4 N42 81.2(3) . . ?
C15 N11 C11 118.5(9) . . ?
C15 N11 Cu1 115.1(6) . . ?
C11 N11 Cu1 126.4(8) . . ?
C16 N12 C10 118.9(9) . . ?
C16 N12 Cu1 115.7(6) . . ?
C10 N12 Cu1 125.0(7) . . ?
N11 C11 C12 122.4(12) . . ?
C13 C12 C11 117.9(12) . . ?
C14 C13 C12 119.6(11) . . ?
C15 C14 C13 120.2(10) . . ?
C14 C15 N11 121.4(9) . . ?
C14 C15 C16 125.0(8) . . ?
N11 C15 C16 113.7(7) . . ?
N12 C16 C17 122.0(10) . . ?
N12 C16 C15 114.3(7) . . ?
C17 C16 C15 123.6(9) . . ?
C18 C17 C16 119.9(11) . . ?
C17 C18 C19 118.9(11) . . ?
C10 C19 C18 117.9(11) . . ?
N12 C10 C19 122.2(12) . . ?
C21 N21 C25 119.8(8) . . ?
C21 N21 Cu2 126.0(6) . . ?
C25 N21 Cu2 114.2(7) . . ?
C20 N22 C26 120.6(8) . . ?
C20 N22 Cu2 125.9(7) . . ?
C26 N22 Cu2 113.4(6) . . ?
N21 C21 C22 124.1(10) . . ?
C21 C22 C23 118.0(11) . . ?
C24 C23 C22 117.8(9) . . ?
C23 C24 C25 120.4(10) . . ?
N21 C25 C24 120.0(10) . . ?
N21 C25 C26 115.4(8) . . ?
C24 C25 C26 124.6(9) . . ?
N22 C26 C27 118.3(10) . . ?
N22 C26 C25 115.2(8) . . ?
C27 C26 C25 126.4(9) . . ?
C28 C27 C26 121.5(11) . . ?
C27 C28 C29 118.8(10) . . ?
C28 C29 C20 116.9(11) . . ?
N22 C20 C29 123.6(10) . . ?
C31 N31 C35 119.1(9) . . ?
C31 N31 Cu3 124.9(7) . . ?
C35 N31 Cu3 115.5(6) . . ?
C30 N32 C36 119.3(9) . . ?
C30 N32 Cu3 125.8(7) . . ?
C36 N32 Cu3 114.7(6) . . ?
N31 C31 C32 122.1(12) . . ?
C33 C32 C31 117.6(12) . . ?
C32 C33 C34 120.3(12) . . ?
C35 C34 C33 118.8(11) . . ?
N31 C35 C34 122.1(10) . . ?
N31 C35 C36 114.1(8) . . ?
C34 C35 C36 123.8(9) . . ?
N32 C36 C37 120.5(9) . . ?
N32 C36 C35 114.8(7) . . ?
C37 C36 C35 124.7(9) . . ?
C36 C37 C38 120.2(11) . . ?
C39 C38 C37 117.7(11) . . ?
C30 C39 C38 119.6(12) . . ?
N32 C30 C39 122.6(12) . . ?
C41 N41 C45 120.8(8) . . ?
C41 N41 Cu4 124.6(6) . . ?
C45 N41 Cu4 114.5(6) . . ?
C46 N42 C40 118.6(8) . . ?
C46 N42 Cu4 115.8(6) . . ?
C40 N42 Cu4 125.6(6) . . ?
N41 C41 C42 121.3(9) . . ?
C43 C42 C41 119.1(11) . . ?
C42 C43 C44 121.6(10) . . ?
C43 C44 C45 117.4(10) . . ?
N41 C45 C44 119.7(10) . . ?
N41 C45 C46 115.1(8) . . ?
C44 C45 C46 125.2(9) . . ?
N42 C46 C47 122.4(9) . . ?
N42 C46 C45 113.3(8) . . ?
C47 C46 C45 124.3(9) . . ?
C46 C47 C48 118.3(10) . . ?
C49 C48 C47 119.5(10) . . ?
C40 C49 C48 119.0(11) . . ?
N42 C40 C49 122.1(9) . . ?
C1 O1 Cu1 112.7(5) . . ?
C1 O2 Cu2 128.5(5) . . ?
C3 O3 Cu3 128.6(5) . . ?
C3 O4 Cu2 128.4(6) . . ?
O1 C1 O2 120.7(7) . . ?
O1 C1 C2 115.5(7) . . ?
O2 C1 C2 123.8(7) . . ?
C1 C2 C3 120.4(7) . . ?
O4 C3 O3 121.9(8) . . ?
O4 C3 C2 123.1(7) . . ?
O3 C3 C2 114.9(6) . . ?
C6 O7 Cu4 127.5(6) . . ?
C6 O8 Cu1 128.6(6) . 1_556 ?
C4 O5 Cu4 129.9(5) . . ?
C4 O6 Cu3 112.6(5) . . ?
O8 C6 O7 120.6(8) . . ?
O8 C6 C5 115.1(7) . . ?
O7 C6 C5 124.3(7) . . ?
C6 C5 C4 120.7(7) . . ?
O6 C4 O5 121.3(7) . . ?
O6 C4 C5 116.7(7) . . ?
O5 C4 C5 121.8(7) . . ?
O2A Cl1A O4A 113.2(8) . . ?
O2A Cl1A O3A 105.2(9) . . ?
O4A Cl1A O3A 105.9(9) . . ?
O2A Cl1A O1A 115.0(6) . . ?
O4A Cl1A O1A 111.1(6) . . ?
O3A Cl1A O1A 105.5(6) . . ?
O3B Cl1B O2B 111.0(6) . . ?
O3B Cl1B O1B 109.7(7) . . ?
O2B Cl1B O1B 108.0(5) . . ?
O3B Cl1B O4B 111.3(6) . . ?
O2B Cl1B O4B 110.1(5) . . ?
O1B Cl1B O4B 106.5(6) . . ?
O4C Cl1C O3C 111.4(9) . . ?
O4C Cl1C O1C 110.0(7) . . ?
O3C Cl1C O1C 108.6(7) . . ?
O4C Cl1C O2C 110.9(7) . . ?
O3C Cl1C O2C 106.1(6) . . ?
O1C Cl1C O2C 109.7(7) . . ?
O1D Cl1D O3D 109.6(6) . . ?
O1D Cl1D O2D 111.8(6) . . ?
O3D Cl1D O2D 110.3(7) . . ?
O1D Cl1D O4D 108.1(6) . . ?
O3D Cl1D O4D 107.7(6) . . ?
O2D Cl1D O4D 109.2(6) . . ?

loop_
_geom_bond_atom_site_label_1
_geom_bond_atom_site_label_2
_geom_bond_distance
_geom_bond_site_symmetry_2
_geom_bond_publ_flag
Cu1 O1 1.961(4) . ?
Cu1 N12 1.983(6) . ?
Cu1 N11 1.991(6) . ?
Cu1 O8 1.991(4) 1_554 ?
Cu1 O1W 2.238(5) . ?
Cu2 O2 1.902(5) . ?
Cu2 O4 1.925(5) . ?
Cu2 N22 1.981(7) . ?
Cu2 N21 1.979(7) . ?
Cu3 O3 1.963(4) . ?
Cu3 O6 1.963(4) . ?
Cu3 N32 1.993(6) . ?
Cu3 N31 2.007(6) . ?
Cu3 O3W 2.236(5) . ?
Cu4 O5 1.907(5) . ?
Cu4 O7 1.897(5) . ?
Cu4 N41 1.982(6) . ?
Cu4 N42 1.986(5) . ?
N11 C15 1.357(11) . ?
N11 C11 1.323(13) . ?
N12 C16 1.333(11) . ?
N12 C10 1.346(13) . ?
C11 C12 1.40(2) . ?
C12 C13 1.36(2) . ?
C13 C14 1.36(2) . ?
C14 C15 1.357(13) . ?
C15 C16 1.487(13) . ?
C16 C17 1.372(13) . ?
C17 C18 1.37(2) . ?
C18 C19 1.40(2) . ?
C19 C10 1.39(2) . ?
N21 C21 1.335(12) . ?
N21 C25 1.336(12) . ?
N22 C20 1.299(13) . ?
N22 C26 1.356(12) . ?
C21 C22 1.343(14) . ?
C22 C23 1.42(2) . ?
C23 C24 1.38(2) . ?
C24 C25 1.395(13) . ?
C25 C26 1.442(15) . ?
C26 C27 1.395(13) . ?
C27 C28 1.36(2) . ?
C28 C29 1.39(2) . ?
C29 C20 1.393(14) . ?
N31 C31 1.313(13) . ?
N31 C35 1.330(11) . ?
N32 C30 1.331(13) . ?
N32 C36 1.350(11) . ?
C31 C32 1.39(2) . ?
C32 C33 1.36(2) . ?
C33 C34 1.36(2) . ?
C34 C35 1.355(13) . ?
C35 C36 1.477(14) . ?
C36 C37 1.368(12) . ?
C37 C38 1.39(2) . ?
C38 C39 1.38(2) . ?
C39 C30 1.35(2) . ?
N41 C41 1.332(12) . ?
N41 C45 1.339(12) . ?
N42 C46 1.335(11) . ?
N42 C40 1.340(13) . ?
C41 C42 1.397(13) . ?
C42 C43 1.31(2) . ?
C43 C44 1.40(2) . ?
C44 C45 1.418(13) . ?
C45 C46 1.479(14) . ?
C46 C47 1.376(13) . ?
C47 C48 1.36(2) . ?
C48 C49 1.39(2) . ?
C49 C40 1.348(14) . ?
O1 C1 1.238(10) . ?
O2 C1 1.266(9) . ?
O3 C3 1.251(10) . ?
O4 C3 1.262(9) . ?
C1 C2 1.504(11) . ?
C2 C3 1.506(12) . ?
O7 C6 1.264(10) . ?
O8 C6 1.260(10) . ?
O8 Cu1 1.988(6) 1_556 ?
O5 C4 1.268(9) . ?
O6 C4 1.238(10) . ?
C6 C5 1.472(12) . ?
C5 C4 1.518(11) . ?
Cl1A O2A 1.343(8) . ?
Cl1A O4A 1.371(9) . ?
Cl1A O3A 1.410(10) . ?
Cl1A O1A 1.403(7) . ?
Cl1B O3B 1.399(8) . ?
Cl1B O2B 1.407(7) . ?
Cl1B O1B 1.418(8) . ?
Cl1B O4B 1.414(8) . ?
Cl1C O4C 1.359(10) . ?
Cl1C O3C 1.423(9) . ?
Cl1C O1C 1.389(9) . ?
Cl1C O2C 1.401(8) . ?
Cl1D O1D 1.399(8) . ?
Cl1D O3D 1.397(8) . ?
Cl1D O2D 1.396(8) . ?
Cl1D O4D 1.433(8) . ?
